data_2023212
loop_
_publ_author_name
'Tickner, Ben. J.'
'Gammons, Richard'
'Whitwood, Adrian C.'
'Duckett, Simon B.'

_publ_section_title
;
 Pyrazine-bridged polymetallic copper--iridium clusters
;
_journal_coeditor_code WM5728
_journal_issue 8
_journal_name_full 'Acta Crystallographica Section E Crystallographic Communications'
_journal_paper_doi 10.1107/S2056989024007151
_journal_volume 80
_journal_year 2024
_chemical_formula_iupac '{Cu20 Ir6 Cl8 (C21 H24 N2)6 (C4 H4 N2)3], 3.18C H4 O'
_chemical_formula_moiety 'C138 H156 Cl8 Cu20 Ir6 N18, 3.18(C H4 O) [+ solvent]'
_chemical_formula_sum 'C141.78 H168.72 Cl8 Cu20 Ir6 N18 O3.18'
_chemical_formula_weight 4876.63
_chemical_name_systematic 'Ben Tickner BJT004'
_space_group_crystal_system triclinic
_space_group_IT_number 2
_space_group_name_Hall '-P 1'
_space_group_name_H-M_alt 'P -1'
_atom_sites_solution_hydrogens geom
_atom_sites_solution_primary dual
_audit_creation_method
;
Olex2 1.5
(compiled 2024.02.16 svn.r378c4104 for OlexSys, GUI svn.r6928)
;
_cell_angle_alpha 84.392(3)
_cell_angle_beta 82.291(2)
_cell_angle_gamma 85.686(2)
_cell_formula_units_Z 1
_cell_length_a 12.5708(3)
_cell_length_b 14.8757(5)
_cell_length_c 23.1383(7)
_cell_measurement_reflns_used 20996
_cell_measurement_temperature 110.5(8)
_cell_measurement_theta_max 75.8880
_cell_measurement_theta_min 3.5680
_cell_volume 4258.7(2)
_computing_cell_refinement
;
CrysAlisPro (Rigaku OD, 2024)
;
_computing_data_collection
;
CrysAlisPro (Rigaku OD, 2024)
;
_computing_data_reduction
;
CrysAlisPro (Rigaku OD, 2024)
;
_computing_molecular_graphics
;
Olex2 1.5 (Dolomanov <i>et al.</i>,  2009)
;
_computing_publication_material
;
Olex2 1.5 (Dolomanov <i>et al.</i>,  2009)
;
_computing_structure_refinement
;
SHELXL (Sheldrick, 2015b)
;
_computing_structure_solution
;
<i>SHELXT</i> (Sheldrick, 2015a)
;
_diffrn_ambient_temperature 110.5(8)
_diffrn_detector 'Hybrid Pixel Array Detector'
_diffrn_detector_area_resol_mean 10.0000
_diffrn_measured_fraction_theta_full 0.999
_diffrn_measured_fraction_theta_max 0.999
_diffrn_measurement_device 'four-circle diffractometer'
_diffrn_measurement_device_type 'SuperNova, Dual, Cu at home/near, HyPix'
_diffrn_measurement_method '\w scans'
_diffrn_radiation_monochromator mirror
_diffrn_radiation_probe x-ray
_diffrn_radiation_type 'Cu K\a'
_diffrn_radiation_wavelength 1.54184
_diffrn_reflns_av_R_equivalents 0.0455
_diffrn_reflns_av_unetI/netI 0.0440
_diffrn_reflns_limit_h_max 15
_diffrn_reflns_limit_h_min -13
_diffrn_reflns_limit_k_max 17
_diffrn_reflns_limit_k_min -17
_diffrn_reflns_limit_l_max 25
_diffrn_reflns_limit_l_min -27
_diffrn_reflns_number 45533
_diffrn_reflns_theta_full 67.075
_diffrn_reflns_theta_max 67.075
_diffrn_reflns_theta_min 3.555
_diffrn_source 'micro-focus sealed X-ray tube'
_exptl_absorpt_coefficient_mu 12.929
_exptl_absorpt_correction_T_max 0.519
_exptl_absorpt_correction_T_min 0.222
_exptl_absorpt_correction_type analytical
_exptl_absorpt_process_details
;
[CrysAlisPro (Rigaku OD, 2024) using a multifaceted crystal
model based on expressions derived by Clark & Reid (1995)]
;
_exptl_crystal_colour 'clear orange'
_exptl_crystal_density_diffrn 1.901
_exptl_crystal_description block
_exptl_crystal_F_000 2345
_exptl_crystal_size_max 0.153
_exptl_crystal_size_mid 0.117
_exptl_crystal_size_min 0.074
_refine_diff_density_max 3.008
_refine_diff_density_min -2.565
_refine_ls_extinction_method none
_refine_ls_goodness_of_fit_ref 1.084
_refine_ls_hydrogen_treatment constr
_refine_ls_matrix_type full
_refine_ls_number_parameters 919
_refine_ls_number_reflns 15184
_refine_ls_number_restraints 0
_refine_ls_restrained_S_all 1.084
_refine_ls_R_factor_all 0.0599
_refine_ls_R_factor_gt 0.0537
_refine_ls_shift/su_max 0.001
_refine_ls_shift/su_mean 0.000
_refine_ls_structure_factor_coef Fsqd
_refine_ls_weighting_details 'w=1/[\s^2^(Fo^2^)+(0.0427P)^2^+57.0220P] where P=(Fo^2^+2Fc^2^)/3'
_refine_ls_weighting_scheme calc
_refine_ls_wR_factor_gt 0.1306
_refine_ls_wR_factor_ref 0.1336
_reflns_number_gt 13473
_reflns_number_total 15184
_reflns_threshold_expression 'I > 2\s(I)'
_cod_data_source_file wm5728.cif
_cod_data_source_block I
_cod_original_cell_volume 4258.8(2)
_cod_database_code 2023212
_shelx_space_group_comment
;
The symmetry employed for this shelxl refinement is uniquely defined
by the following loop, which should always be used as a source of
symmetry information in preference to the above space-group names.
They are only intended as comments.
;
_shelx_estimated_absorpt_t_min 0.242
_shelx_estimated_absorpt_t_max 0.448

loop_
_space_group_symop_operation_xyz
'x, y, z'
'-x, -y, -z'

loop_
_atom_site_type_symbol
_atom_site_label
_atom_site_fract_x
_atom_site_fract_y
_atom_site_fract_z
_atom_site_U_iso_or_equiv
_atom_site_adp_type
_atom_site_calc_flag
_atom_site_occupancy
_atom_site_disorder_assembly
_atom_site_disorder_group
C C1 1.0318(7) 0.3061(6) 0.6817(4) 0.035(2) Uani d 1 . .
C C2 1.1554(9) 0.4028(7) 0.6378(5) 0.048(3) Uani d 1 . .
H H2 1.197662 0.438919 0.608630 0.058 Uiso calc 1 . .
C C3 1.1621(8) 0.3952(8) 0.6941(5) 0.050(3) Uani d 1 . .
H H3 1.209564 0.425577 0.713107 0.060 Uiso calc 1 . .
C C4 1.0741(8) 0.3107(7) 0.7834(5) 0.044(2) Uani d 1 . .
C C5 0.9968(8) 0.3610(8) 0.8182(5) 0.047(3) Uani d 1 . .
C C6 0.9884(10) 0.3365(10) 0.8779(6) 0.064(3) Uani d 1 . .
H H6 0.939332 0.370857 0.903401 0.077 Uiso calc 1 . .
C C7 1.0488(12) 0.2642(10) 0.9020(5) 0.067(4) Uani d 1 . .
C C8 1.1257(10) 0.2196(10) 0.8657(5) 0.059(3) Uani d 1 . .
H H8 1.170636 0.172291 0.881957 0.071 Uiso calc 1 . .
C C9 1.1393(9) 0.2419(8) 0.8060(5) 0.049(3) Uani d 1 . .
C C10 1.2261(9) 0.1914(8) 0.7665(5) 0.051(3) Uani d 1 . .
H H10A 1.255207 0.137970 0.788869 0.076 Uiso calc 1 . .
H H10B 1.284078 0.231426 0.751748 0.076 Uiso calc 1 . .
H H10C 1.194777 0.172379 0.733399 0.076 Uiso calc 1 . .
C C11 1.0327(18) 0.2366(15) 0.9680(7) 0.111(7) Uani d 1 . .
H H11A 1.052659 0.285620 0.988977 0.167 Uiso calc 1 . .
H H11B 1.078120 0.181718 0.976591 0.167 Uiso calc 1 . .
H H11C 0.957085 0.224777 0.980575 0.167 Uiso calc 1 . .
C C12 0.9306(10) 0.4388(9) 0.7939(6) 0.061(3) Uani d 1 . .
H H12A 0.861173 0.418332 0.787373 0.091 Uiso calc 1 . .
H H12B 0.968202 0.463813 0.756583 0.091 Uiso calc 1 . .
H H12C 0.918737 0.485468 0.821509 0.091 Uiso calc 1 . .
C C13 1.0378(7) 0.3438(6) 0.5732(4) 0.036(2) Uani d 1 . .
C C14 0.9542(8) 0.4051(6) 0.5584(4) 0.036(2) Uani d 1 . .
C C15 0.9159(8) 0.3985(7) 0.5062(5) 0.045(3) Uani d 1 . .
H H15 0.858738 0.439625 0.495576 0.054 Uiso calc 1 . .
C C16 0.9574(8) 0.3347(7) 0.4685(5) 0.042(2) Uani d 1 . .
C C17 1.0410(8) 0.2763(6) 0.4834(4) 0.038(2) Uani d 1 . .
H H17 1.070598 0.232705 0.457394 0.045 Uiso calc 1 . .
C C18 1.0844(7) 0.2791(6) 0.5365(4) 0.033(2) Uani d 1 . .
C C19 1.1739(8) 0.2120(7) 0.5515(4) 0.041(2) Uani d 1 . .
H H19A 1.193399 0.222273 0.589841 0.061 Uiso calc 1 . .
H H19B 1.236496 0.219280 0.521718 0.061 Uiso calc 1 . .
H H19C 1.150074 0.150453 0.552869 0.061 Uiso calc 1 . .
C C20 0.9080(11) 0.3269(9) 0.4127(6) 0.060(3) Uani d 1 . .
H H20A 0.915440 0.383296 0.387246 0.090 Uiso calc 1 . .
H H20B 0.831607 0.315697 0.422700 0.090 Uiso calc 1 . .
H H20C 0.945217 0.276554 0.392219 0.090 Uiso calc 1 . .
C C21 0.9017(9) 0.4742(6) 0.5987(5) 0.046(3) Uani d 1 . .
H H21A 0.945474 0.477558 0.630305 0.070 Uiso calc 1 . .
H H21B 0.829769 0.456311 0.615340 0.070 Uiso calc 1 . .
H H21C 0.895905 0.533535 0.576465 0.070 Uiso calc 1 . .
C C22 0.5071(7) 0.5250(6) 0.7576(4) 0.033(2) Uani d 1 . .
C C23 0.4786(9) 0.6775(7) 0.7541(6) 0.053(3) Uani d 1 . .
H H23 0.475773 0.739295 0.739084 0.063 Uiso calc 1 . .
C C24 0.4520(10) 0.6458(8) 0.8099(6) 0.055(3) Uani d 1 . .
H H24 0.425422 0.680157 0.841955 0.066 Uiso calc 1 . .
C C25 0.4475(11) 0.4919(8) 0.8646(5) 0.056(3) Uani d 1 . .
C C26 0.3482(10) 0.4575(8) 0.8779(6) 0.056(3) Uani d 1 . .
C C27 0.3347(16) 0.3967(10) 0.9276(8) 0.093(6) Uani d 1 . .
H H27 0.267293 0.370551 0.937888 0.111 Uiso calc 1 . .
C C28 0.4164(18) 0.3720(11) 0.9634(7) 0.088(5) Uani d 1 . .
C C29 0.5119(15) 0.4109(10) 0.9491(6) 0.078(4) Uani d 1 . .
H H29 0.566822 0.395811 0.973570 0.094 Uiso calc 1 . .
C C30 0.5324(11) 0.4720(9) 0.9001(5) 0.058(3) Uani d 1 . .
C C31 0.6401(11) 0.5102(10) 0.8842(7) 0.071(4) Uani d 1 . .
H H31A 0.671998 0.516138 0.919895 0.107 Uiso calc 1 . .
H H31B 0.631953 0.569782 0.862576 0.107 Uiso calc 1 . .
H H31C 0.687115 0.469535 0.859602 0.107 Uiso calc 1 . .
C C32 0.397(2) 0.3010(14) 1.0156(9) 0.150(12) Uani d 1 . .
H H32A 0.459982 0.293309 1.036595 0.226 Uiso calc 1 . .
H H32B 0.383977 0.243251 1.001480 0.226 Uiso calc 1 . .
H H32C 0.333790 0.321082 1.042001 0.226 Uiso calc 1 . .
C C33 0.2617(12) 0.4824(11) 0.8403(8) 0.082(5) Uani d 1 . .
H H33A 0.289867 0.474198 0.799465 0.123 Uiso calc 1 . .
H H33B 0.236542 0.545832 0.843845 0.123 Uiso calc 1 . .
H H33C 0.201697 0.443617 0.852873 0.123 Uiso calc 1 . .
C C34 0.5373(8) 0.6118(6) 0.6598(5) 0.042(2) Uani d 1 . .
C C35 0.4557(8) 0.6070(7) 0.6251(5) 0.045(3) Uani d 1 . .
C C36 0.4837(9) 0.6099(7) 0.5651(6) 0.049(3) Uani d 1 . .
H H36 0.429176 0.606813 0.540731 0.059 Uiso calc 1 . .
C C37 0.5893(10) 0.6173(7) 0.5396(5) 0.050(3) Uani d 1 . .
C C38 0.6675(9) 0.6261(6) 0.5761(5) 0.046(3) Uani d 1 . .
H H38 0.739490 0.633667 0.558659 0.056 Uiso calc 1 . .
C C39 0.6451(8) 0.6244(6) 0.6357(5) 0.041(2) Uani d 1 . .
C C40 0.7302(9) 0.6340(8) 0.6749(5) 0.051(3) Uani d 1 . .
H H40A 0.737606 0.578455 0.700968 0.076 Uiso calc 1 . .
H H40B 0.708924 0.685306 0.698412 0.076 Uiso calc 1 . .
H H40C 0.799155 0.644472 0.650800 0.076 Uiso calc 1 . .
C C41 0.6179(11) 0.6145(8) 0.4747(6) 0.060(3) Uani d 1 . .
H H41A 0.557918 0.642068 0.454760 0.090 Uiso calc 1 . .
H H41B 0.632283 0.551431 0.465523 0.090 Uiso calc 1 . .
H H41C 0.682175 0.648037 0.461501 0.090 Uiso calc 1 . .
C C42 0.3415(9) 0.5954(8) 0.6536(6) 0.057(3) Uani d 1 . .
H H42A 0.340175 0.542898 0.682740 0.085 Uiso calc 1 . .
H H42B 0.296246 0.585810 0.623645 0.085 Uiso calc 1 . .
H H42C 0.314001 0.649819 0.672788 0.085 Uiso calc 1 . .
C C43 0.5943(7) 0.0014(6) 0.7238(4) 0.0305(19) Uani d 1 . .
C C44 0.4553(7) -0.0818(6) 0.7667(5) 0.035(2) Uani d 1 . .
H H44 0.408741 -0.114083 0.795879 0.042 Uiso calc 1 . .
C C45 0.4444(7) -0.0675(5) 0.7096(4) 0.0320(19) Uani d 1 . .
H H45 0.389201 -0.087726 0.690686 0.038 Uiso calc 1 . .
C C46 0.5480(7) 0.0158(6) 0.6220(4) 0.0295(18) Uani d 1 . .
C C47 0.4926(7) 0.0967(6) 0.6037(4) 0.0298(18) Uani d 1 . .
C C48 0.5177(7) 0.1302(6) 0.5460(4) 0.0322(19) Uani d 1 . .
H H48 0.481170 0.184933 0.532557 0.039 Uiso calc 1 . .
C C49 0.5936(8) 0.0878(6) 0.5071(4) 0.036(2) Uani d 1 . .
C C50 0.6413(7) 0.0053(7) 0.5266(4) 0.036(2) Uani d 1 . .
H H50 0.691616 -0.025935 0.499970 0.043 Uiso calc 1 . .
C C51 0.6184(8) -0.0330(7) 0.5833(4) 0.038(2) Uani d 1 . .
C C52 0.6711(9) -0.1237(7) 0.6023(5) 0.043(2) Uani d 1 . .
H H52A 0.651164 -0.137681 0.644496 0.064 Uiso calc 1 . .
H H52B 0.749424 -0.121611 0.593771 0.064 Uiso calc 1 . .
H H52C 0.646965 -0.170613 0.581079 0.064 Uiso calc 1 . .
C C53 0.6235(8) 0.1308(7) 0.4459(4) 0.042(2) Uani d 1 . .
H H53A 0.666502 0.182602 0.447360 0.064 Uiso calc 1 . .
H H53B 0.557915 0.151384 0.428601 0.064 Uiso calc 1 . .
H H53C 0.665387 0.086350 0.422088 0.064 Uiso calc 1 . .
C C54 0.4130(7) 0.1455(6) 0.6456(4) 0.0327(19) Uani d 1 . .
H H54A 0.400305 0.208239 0.629448 0.039 Uiso calc 1 . .
H H54B 0.441272 0.144947 0.683067 0.039 Uiso calc 1 . .
H H54C 0.345150 0.115406 0.651616 0.039 Uiso calc 1 . .
C C55 0.5841(8) -0.0404(7) 0.8314(4) 0.038(2) Uani d 1 . .
C C56 0.6601(8) -0.1098(8) 0.8483(5) 0.051(3) Uani d 1 . .
C C57 0.6933(10) -0.1070(11) 0.9018(6) 0.069(4) Uani d 1 . .
H H57 0.742674 -0.153961 0.914412 0.082 Uiso calc 1 . .
C C58 0.6599(11) -0.0406(13) 0.9385(6) 0.077(5) Uani d 1 . .
C C59 0.5836(10) 0.0241(10) 0.9211(5) 0.062(3) Uani d 1 . .
H H59 0.556086 0.068366 0.947083 0.074 Uiso calc 1 . .
C C60 0.5452(8) 0.0276(8) 0.8679(4) 0.043(2) Uani d 1 . .
C C61 0.4611(9) 0.0975(7) 0.8507(5) 0.047(3) Uani d 1 . .
H H61A 0.390286 0.072385 0.859379 0.070 Uiso calc 1 . .
H H61B 0.475601 0.115596 0.808619 0.070 Uiso calc 1 . .
H H61C 0.462246 0.150389 0.872649 0.070 Uiso calc 1 . .
C C62 0.7038(13) -0.0410(17) 0.9968(6) 0.110(8) Uani d 1 . .
H H62A 0.753787 -0.094116 1.001953 0.165 Uiso calc 1 . .
H H62B 0.644139 -0.043313 1.028752 0.165 Uiso calc 1 . .
H H62C 0.741609 0.014128 0.997153 0.165 Uiso calc 1 . .
C C63 0.6958(9) -0.1866(8) 0.8097(6) 0.062(3) Uani d 1 . .
H H63A 0.746911 -0.164800 0.776410 0.093 Uiso calc 1 . .
H H63B 0.633048 -0.207639 0.795326 0.093 Uiso calc 1 . .
H H63C 0.730553 -0.236625 0.832544 0.093 Uiso calc 1 . .
C C64 0.9285(10) 0.0325(10) 0.8800(5) 0.061(3) Uani d 1 . .
H H64 0.860623 0.065569 0.883887 0.073 Uiso calc 1 . .
C C65 0.9789(11) 0.0104(10) 0.9287(5) 0.066(4) Uani d 1 . .
H H65 0.944111 0.027837 0.965277 0.080 Uiso calc 1 . .
C C66 1.1209(14) -0.0494(14) 0.8739(7) 0.094(6) Uani d 1 . .
H H66 1.191030 -0.078550 0.870261 0.112 Uiso calc 1 . .
C C67 1.0749(11) -0.0257(11) 0.8246(6) 0.073(4) Uani d 1 . .
H H67 1.115069 -0.033749 0.787502 0.087 Uiso calc 1 . .
C C68 0.9250(7) 0.0683(6) 0.5015(4) 0.0310(19) Uani d 1 . .
H H68 0.871317 0.116840 0.501075 0.037 Uiso calc 1 . .
C C69 0.9720(7) 0.0375(6) 0.4489(4) 0.034(2) Uani d 1 . .
H H69 0.950812 0.065952 0.413353 0.041 Uiso calc 1 . .
Cl Cl1 0.9288(2) -0.18962(18) 0.68466(16) 0.0611(8) Uani d 1 . .
Cl Cl2 1.18296(19) -0.01264(18) 0.66583(12) 0.0474(6) Uani d 1 . .
Cl Cl3 0.7183(2) 0.23791(17) 0.87864(10) 0.0435(5) Uani d 1 . .
Cl Cl4 0.6845(2) 0.29938(16) 0.55228(10) 0.0400(5) Uani d 1 . .
Cu Cu1 0.60976(12) 0.36171(9) 0.63001(6) 0.0385(3) Uani d 1 . .
Cu Cu2 0.61523(12) 0.31363(9) 0.81964(6) 0.0388(3) Uani d 1 . .
Cu Cu3 0.60371(10) 0.22542(8) 0.72350(6) 0.0309(3) Uani d 1 . .
Cu Cu4 0.74725(10) 0.33490(8) 0.71204(6) 0.0314(3) Uani d 1 . .
Cu Cu5 0.76541(10) 0.19426(9) 0.78596(6) 0.0306(3) Uani d 1 . .
Cu Cu6 0.74921(10) 0.22104(8) 0.63161(5) 0.0295(3) Uani d 1 . .
Cu Cu7 0.90003(10) 0.06243(9) 0.75911(6) 0.0314(3) Uani d 1 . .
Cu Cu8 0.84697(11) -0.06169(9) 0.69873(6) 0.0360(3) Uani d 1 . .
Cu Cu9 1.05763(10) 0.09077(9) 0.67851(6) 0.0354(3) Uani d 1 . .
Cu Cu10 0.88794(10) 0.08323(8) 0.62802(5) 0.0291(3) Uani d 1 . .
Ir Ir1 0.53490(3) 0.39559(3) 0.73285(2) 0.03402(11) Uani d 1 . .
Ir Ir2 0.72239(3) 0.07873(2) 0.71117(2) 0.02503(10) Uani d 1 . .
Ir Ir3 0.91336(3) 0.21791(2) 0.69321(2) 0.02633(10) Uani d 1 . .
N N1 1.0875(6) 0.3350(6) 0.7213(4) 0.0393(19) Uani d 1 . .
N N2 1.0739(6) 0.3475(5) 0.6283(4) 0.0358(17) Uani d 1 . .
N N3 0.9707(7) 0.0097(6) 0.8279(4) 0.044(2) Uani d 1 . .
N N4 1.0731(10) -0.0340(11) 0.9270(5) 0.084(4) Uani d 1 . .
N N5 0.4716(7) 0.5509(6) 0.8115(4) 0.045(2) Uani d 1 . .
N N6 0.5108(7) 0.6043(5) 0.7225(4) 0.0420(19) Uani d 1 . .
N N7 0.5481(6) -0.0404(5) 0.7756(3) 0.0339(17) Uani d 1 . .
N N8 0.5311(5) -0.0165(5) 0.6833(3) 0.0283(15) Uani d 1 . .
N N9 0.9528(6) 0.0319(5) 0.5529(3) 0.0306(16) Uani d 1 . .
O O1 0.6658(10) 0.2014(8) 1.1082(5) 0.093(4) Uani d 1 . .
H H1A 0.631550 0.174657 1.137841 0.140 Uiso calc 0.60(3) A 1
H H1B 0.713511 0.172916 1.126141 0.140 Uiso calc 0.40(3) A 2
C C71 0.789(2) 0.3806(18) 1.0273(10) 0.079(9) Uani d 0.59(2) B 1
H H71A 0.841724 0.365036 0.994000 0.119 Uiso calc 0.59(2) B 1
H H71B 0.795794 0.443441 1.034988 0.119 Uiso calc 0.59(2) B 1
H H71C 0.716331 0.373815 1.018157 0.119 Uiso calc 0.59(2) B 1
O O2 0.8081(17) 0.3229(12) 1.0769(7) 0.079(6) Uani d 0.59(2) B 1
H H2A 0.777651 0.274561 1.076662 0.119 Uiso calc 0.59(2) B 1
C C70 0.637(4) 0.169(3) 1.0558(15) 0.142(14) Uani d 0.60(3) A 1
H H70A 0.687774 0.189291 1.022099 0.213 Uiso calc 0.60(3) A 1
H H70B 0.563992 0.193702 1.049769 0.213 Uiso calc 0.60(3) A 1
H H70C 0.638408 0.102980 1.060148 0.213 Uiso calc 0.60(3) A 1
C C72 0.711(6) 0.227(5) 1.047(2) 0.142(14) Uani d 0.40(3) A 2
H H72A 0.661064 0.213192 1.020360 0.213 Uiso calc 0.40(3) A 2
H H72B 0.780038 0.192371 1.037713 0.213 Uiso calc 0.40(3) A 2
H H72C 0.722683 0.291715 1.041743 0.213 Uiso calc 0.40(3) A 2

loop_
_atom_site_aniso_label
_atom_site_aniso_U_11
_atom_site_aniso_U_22
_atom_site_aniso_U_33
_atom_site_aniso_U_12
_atom_site_aniso_U_13
_atom_site_aniso_U_23
C1 0.029(5) 0.034(5) 0.042(5) 0.001(4) -0.006(4) -0.007(4)
C2 0.036(6) 0.045(6) 0.064(7) -0.024(5) 0.004(5) -0.005(5)
C3 0.024(5) 0.071(8) 0.057(7) -0.014(5) 0.001(4) -0.016(6)
C4 0.038(6) 0.050(6) 0.048(6) -0.014(5) 0.000(4) -0.022(5)
C5 0.029(5) 0.063(7) 0.052(6) -0.009(5) -0.002(4) -0.021(5)
C6 0.045(7) 0.087(10) 0.061(8) -0.002(7) 0.002(6) -0.031(7)
C7 0.078(9) 0.083(9) 0.043(6) -0.019(8) -0.002(6) -0.019(6)
C8 0.052(7) 0.076(8) 0.050(7) 0.006(6) -0.017(5) -0.005(6)
C9 0.033(5) 0.064(7) 0.054(6) -0.005(5) -0.013(5) -0.013(5)
C10 0.042(6) 0.059(7) 0.055(6) 0.005(5) -0.012(5) -0.019(5)
C11 0.131(17) 0.143(18) 0.049(8) 0.026(14) 0.006(9) -0.009(10)
C12 0.054(7) 0.060(7) 0.075(8) 0.006(6) -0.019(6) -0.032(6)
C13 0.029(5) 0.031(5) 0.045(5) -0.007(4) 0.001(4) 0.001(4)
C14 0.031(5) 0.022(4) 0.051(6) -0.009(4) 0.007(4) 0.008(4)
C15 0.031(5) 0.039(5) 0.058(6) 0.003(4) 0.001(5) 0.014(5)
C16 0.039(6) 0.033(5) 0.054(6) -0.013(4) -0.009(5) 0.009(4)
C17 0.037(5) 0.032(5) 0.044(5) -0.008(4) -0.001(4) -0.002(4)
C18 0.029(5) 0.023(4) 0.045(5) -0.009(4) 0.004(4) 0.006(4)
C19 0.035(5) 0.042(5) 0.043(5) 0.001(4) -0.002(4) -0.001(4)
C20 0.064(8) 0.056(7) 0.062(7) 0.001(6) -0.021(6) 0.000(6)
C21 0.043(6) 0.026(5) 0.067(7) -0.005(4) 0.002(5) 0.002(5)
C22 0.026(4) 0.020(4) 0.052(5) 0.000(3) -0.001(4) -0.007(4)
C23 0.050(7) 0.032(5) 0.077(8) -0.002(5) -0.002(6) -0.011(5)
C24 0.053(7) 0.039(6) 0.069(8) 0.013(5) 0.000(6) -0.012(5)
C25 0.066(8) 0.046(6) 0.054(7) -0.001(6) 0.009(6) -0.017(5)
C26 0.056(7) 0.043(6) 0.064(7) -0.010(5) 0.017(6) -0.014(5)
C27 0.106(14) 0.057(9) 0.098(12) -0.014(9) 0.057(11) -0.016(8)
C28 0.117(15) 0.070(10) 0.067(10) 0.006(10) 0.019(10) -0.011(8)
C29 0.108(13) 0.066(9) 0.059(8) 0.012(9) -0.007(8) -0.020(7)
C30 0.070(8) 0.053(7) 0.053(7) 0.005(6) -0.011(6) -0.012(6)
C31 0.063(9) 0.068(9) 0.085(10) -0.002(7) -0.019(7) -0.013(7)
C32 0.25(3) 0.088(14) 0.083(13) 0.019(17) 0.048(17) 0.022(11)
C33 0.053(8) 0.087(11) 0.105(12) -0.025(8) 0.014(8) -0.022(9)
C34 0.031(5) 0.027(5) 0.064(7) -0.003(4) 0.003(5) 0.005(4)
C35 0.032(5) 0.029(5) 0.070(7) -0.001(4) -0.005(5) 0.011(5)
C36 0.040(6) 0.034(5) 0.076(8) -0.007(4) -0.023(5) 0.009(5)
C37 0.054(7) 0.027(5) 0.065(7) 0.004(5) 0.000(6) 0.005(5)
C38 0.039(6) 0.027(5) 0.067(7) 0.000(4) 0.004(5) 0.006(5)
C39 0.037(5) 0.019(4) 0.065(7) -0.004(4) -0.002(5) 0.002(4)
C40 0.041(6) 0.042(6) 0.068(7) -0.005(5) 0.001(5) -0.007(5)
C41 0.061(8) 0.047(7) 0.071(8) -0.007(6) -0.009(6) 0.001(6)
C42 0.033(6) 0.053(7) 0.085(9) -0.006(5) -0.021(6) 0.016(6)
C43 0.029(5) 0.023(4) 0.036(5) 0.010(3) -0.001(4) 0.003(3)
C44 0.023(4) 0.024(4) 0.057(6) -0.011(3) -0.006(4) 0.004(4)
C45 0.028(5) 0.018(4) 0.049(5) -0.011(3) -0.004(4) 0.004(4)
C46 0.025(4) 0.024(4) 0.041(5) -0.001(3) -0.009(4) -0.003(4)
C47 0.016(4) 0.033(5) 0.043(5) -0.005(3) -0.010(4) -0.007(4)
C48 0.025(4) 0.033(5) 0.040(5) 0.000(4) -0.010(4) -0.006(4)
C49 0.034(5) 0.036(5) 0.040(5) -0.009(4) -0.011(4) -0.008(4)
C50 0.024(4) 0.043(5) 0.043(5) -0.006(4) -0.010(4) -0.011(4)
C51 0.030(5) 0.037(5) 0.050(6) 0.000(4) -0.012(4) -0.018(4)
C52 0.043(6) 0.034(5) 0.056(6) 0.011(4) -0.020(5) -0.014(4)
C53 0.036(5) 0.050(6) 0.043(5) -0.007(5) -0.008(4) -0.006(5)
C54 0.021(4) 0.026(4) 0.049(5) -0.002(3) 0.001(4) -0.003(4)
C55 0.032(5) 0.037(5) 0.044(5) -0.011(4) -0.006(4) 0.013(4)
C56 0.032(5) 0.059(7) 0.061(7) -0.021(5) -0.016(5) 0.035(6)
C57 0.046(7) 0.090(10) 0.063(8) -0.013(7) -0.010(6) 0.041(8)
C58 0.052(8) 0.138(15) 0.040(7) -0.034(9) -0.020(6) 0.039(8)
C59 0.050(7) 0.098(10) 0.035(6) -0.027(7) 0.008(5) 0.005(6)
C60 0.040(6) 0.053(6) 0.034(5) -0.017(5) 0.002(4) 0.009(4)
C61 0.043(6) 0.044(6) 0.050(6) -0.011(5) 0.012(5) -0.005(5)
C62 0.059(9) 0.22(2) 0.055(8) -0.038(12) -0.027(7) 0.021(11)
C63 0.036(6) 0.047(7) 0.099(10) -0.002(5) -0.013(6) 0.020(7)
C64 0.053(7) 0.084(9) 0.042(6) 0.020(6) -0.013(5) 0.009(6)
C65 0.060(8) 0.097(10) 0.039(6) 0.021(7) -0.009(5) -0.009(6)
C66 0.074(10) 0.139(16) 0.061(9) 0.037(10) -0.015(8) 0.004(9)
C67 0.054(8) 0.103(11) 0.054(7) 0.040(8) -0.012(6) -0.001(7)
C68 0.023(4) 0.027(4) 0.045(5) -0.001(3) -0.006(4) -0.011(4)
C69 0.027(5) 0.036(5) 0.038(5) 0.001(4) -0.003(4) -0.001(4)
Cl1 0.0457(15) 0.0331(13) 0.103(2) 0.0093(11) -0.0084(15) -0.0083(14)
Cl2 0.0299(12) 0.0510(14) 0.0631(15) 0.0118(10) -0.0121(11) -0.0165(12)
Cl3 0.0448(13) 0.0498(13) 0.0340(11) 0.0043(11) -0.0024(10) -0.0036(10)
Cl4 0.0428(13) 0.0393(12) 0.0382(11) -0.0069(10) -0.0108(10) 0.0057(9)
Cu1 0.0374(8) 0.0315(7) 0.0466(8) -0.0005(6) -0.0099(6) 0.0023(6)
Cu2 0.0360(8) 0.0357(7) 0.0435(8) 0.0001(6) -0.0019(6) -0.0035(6)
Cu3 0.0242(6) 0.0239(6) 0.0438(7) -0.0021(5) -0.0041(5) 0.0003(5)
Cu4 0.0266(7) 0.0257(6) 0.0412(7) -0.0034(5) -0.0022(5) -0.0006(5)
Cu5 0.0272(7) 0.0308(6) 0.0331(6) -0.0008(5) -0.0034(5) -0.0013(5)
Cu6 0.0266(6) 0.0272(6) 0.0342(7) -0.0027(5) -0.0050(5) 0.0023(5)
Cu7 0.0252(6) 0.0321(7) 0.0373(7) -0.0009(5) -0.0091(5) 0.0016(5)
Cu8 0.0305(7) 0.0272(6) 0.0496(8) 0.0024(5) -0.0066(6) -0.0012(6)
Cu9 0.0239(7) 0.0364(7) 0.0456(8) 0.0035(5) -0.0055(6) -0.0057(6)
Cu10 0.0238(6) 0.0284(6) 0.0344(7) -0.0016(5) -0.0009(5) -0.0035(5)
Ir1 0.0281(2) 0.02377(19) 0.0499(2) -0.00047(15) -0.00544(17) -0.00182(16)
Ir2 0.02062(18) 0.02220(17) 0.03170(19) -0.00222(13) -0.00376(14) 0.00161(13)
Ir3 0.02007(18) 0.02605(18) 0.03278(19) -0.00277(14) -0.00277(14) -0.00204(14)
N1 0.030(4) 0.038(4) 0.050(5) -0.012(3) 0.003(4) -0.007(4)
N2 0.025(4) 0.035(4) 0.047(5) -0.007(3) 0.002(3) -0.005(3)
N3 0.036(5) 0.056(5) 0.039(5) 0.004(4) -0.013(4) 0.002(4)
N4 0.064(7) 0.137(12) 0.046(6) 0.028(8) -0.015(5) -0.001(7)
N5 0.043(5) 0.035(4) 0.057(5) -0.002(4) -0.003(4) -0.008(4)
N6 0.040(5) 0.027(4) 0.057(5) -0.001(3) -0.001(4) -0.004(4)
N7 0.033(4) 0.030(4) 0.037(4) -0.005(3) -0.002(3) 0.003(3)
N8 0.015(3) 0.023(3) 0.047(4) -0.004(3) -0.007(3) 0.003(3)
N9 0.025(4) 0.026(4) 0.041(4) -0.003(3) 0.000(3) -0.007(3)
O1 0.110(9) 0.093(8) 0.066(6) 0.013(7) 0.012(6) -0.001(6)
C71 0.086(18) 0.075(16) 0.061(14) 0.032(14) 0.015(13) 0.008(12)
O2 0.109(16) 0.070(11) 0.063(10) -0.002(10) -0.026(10) -0.008(8)
C70 0.19(4) 0.18(4) 0.075(17) -0.07(3) -0.04(2) 0.01(2)
C72 0.19(4) 0.18(4) 0.075(17) -0.07(3) -0.04(2) 0.01(2)

loop_
_atom_type_symbol
_atom_type_description
_atom_type_scat_dispersion_real
_atom_type_scat_dispersion_imag
_atom_type_scat_source
C C 0.0181 0.0091 'International Tables Vol C Tables 4.2.6.8 and 6.1.1.4'
H H 0.0000 0.0000 'International Tables Vol C Tables 4.2.6.8 and 6.1.1.4'
Cl Cl 0.3639 0.7018 'International Tables Vol C Tables 4.2.6.8 and 6.1.1.4'
Cu Cu -1.9646 0.5888 'International Tables Vol C Tables 4.2.6.8 and 6.1.1.4'
Ir Ir -4.7710 6.5667 'International Tables Vol C Tables 4.2.6.8 and 6.1.1.4'
N N 0.0311 0.0180 'International Tables Vol C Tables 4.2.6.8 and 6.1.1.4'
O O 0.0492 0.0322 'International Tables Vol C Tables 4.2.6.8 and 6.1.1.4'

loop_
_exptl_crystal_face_index_h
_exptl_crystal_face_index_k
_exptl_crystal_face_index_l
_exptl_crystal_face_perp_dist
-1 -1 -1 0.0349
1 1 1 0.0900
-1 0 1 0.0481
0 0 1 0.0597
1 0 1 0.0833
-1 0 -1 0.0269
1 0 0 0.0602
-1 0 0 0.0397
1 1 -1 0.0561
0 1 -1 0.0499
-1 1 -1 0.0484
-1 -1 1 0.0561
0 -1 1 0.0901
1 -1 1 0.0909
1 -1 0 0.0787
0 1 0 0.0656
0 -1 0 0.0809
1 -1 -1 0.0685
1 1 0 0.0681
-1 1 1 0.0524
0 -1 -1 0.0608
0 1 1 0.0894
0 0 -1 0.0010

loop_
_geom_angle_atom_site_label_1
_geom_angle_atom_site_label_2
_geom_angle_atom_site_label_3
_geom_angle_site_symmetry_1
_geom_angle_site_symmetry_3
_geom_angle
_geom_angle_publ_flag
N1 C1 Ir3 . . 129.6(7) ?
N1 C1 N2 . . 105.5(8) ?
N2 C1 Ir3 . . 124.9(7) ?
C3 C2 H2 . . 126.2 ?
C3 C2 N2 . . 107.6(9) ?
N2 C2 H2 . . 126.2 ?
C2 C3 H3 . . 126.0 ?
C2 C3 N1 . . 108.1(10) ?
N1 C3 H3 . . 126.0 ?
C5 C4 N1 . . 117.9(10) ?
C9 C4 C5 . . 123.0(11) ?
C9 C4 N1 . . 119.1(9) ?
C4 C5 C12 . . 122.8(11) ?
C6 C5 C4 . . 115.9(11) ?
C6 C5 C12 . . 121.3(11) ?
C5 C6 H6 . . 118.6 ?
C7 C6 C5 . . 122.7(11) ?
C7 C6 H6 . . 118.6 ?
C6 C7 C11 . . 120.9(13) ?
C8 C7 C6 . . 118.3(12) ?
C8 C7 C11 . . 120.7(15) ?
C7 C8 H8 . . 119.2 ?
C7 C8 C9 . . 121.5(12) ?
C9 C8 H8 . . 119.2 ?
C4 C9 C8 . . 118.4(11) ?
C4 C9 C10 . . 121.2(10) ?
C8 C9 C10 . . 120.4(11) ?
C9 C10 H10A . . 109.5 ?
C9 C10 H10B . . 109.5 ?
C9 C10 H10C . . 109.5 ?
H10A C10 H10B . . 109.5 ?
H10A C10 H10C . . 109.5 ?
H10B C10 H10C . . 109.5 ?
C7 C11 H11A . . 109.5 ?
C7 C11 H11B . . 109.5 ?
C7 C11 H11C . . 109.5 ?
H11A C11 H11B . . 109.5 ?
H11A C11 H11C . . 109.5 ?
H11B C11 H11C . . 109.5 ?
C5 C12 H12A . . 109.5 ?
C5 C12 H12B . . 109.5 ?
C5 C12 H12C . . 109.5 ?
H12A C12 H12B . . 109.5 ?
H12A C12 H12C . . 109.5 ?
H12B C12 H12C . . 109.5 ?
C14 C13 N2 . . 117.8(9) ?
C18 C13 C14 . . 122.4(10) ?
C18 C13 N2 . . 119.7(9) ?
C13 C14 C21 . . 122.6(10) ?
C15 C14 C13 . . 117.7(9) ?
C15 C14 C21 . . 119.6(9) ?
C14 C15 H15 . . 118.7 ?
C14 C15 C16 . . 122.5(9) ?
C16 C15 H15 . . 118.7 ?
C15 C16 C20 . . 120.5(10) ?
C17 C16 C15 . . 118.7(10) ?
C17 C16 C20 . . 120.8(10) ?
C16 C17 H17 . . 119.0 ?
C16 C17 C18 . . 121.9(9) ?
C18 C17 H17 . . 119.0 ?
C13 C18 C17 . . 116.7(9) ?
C13 C18 C19 . . 123.4(9) ?
C17 C18 C19 . . 119.8(9) ?
C18 C19 H19A . . 109.5 ?
C18 C19 H19B . . 109.5 ?
C18 C19 H19C . . 109.5 ?
H19A C19 H19B . . 109.5 ?
H19A C19 H19C . . 109.5 ?
H19B C19 H19C . . 109.5 ?
C16 C20 H20A . . 109.5 ?
C16 C20 H20B . . 109.5 ?
C16 C20 H20C . . 109.5 ?
H20A C20 H20B . . 109.5 ?
H20A C20 H20C . . 109.5 ?
H20B C20 H20C . . 109.5 ?
C14 C21 H21A . . 109.5 ?
C14 C21 H21B . . 109.5 ?
C14 C21 H21C . . 109.5 ?
H21A C21 H21B . . 109.5 ?
H21A C21 H21C . . 109.5 ?
H21B C21 H21C . . 109.5 ?
N5 C22 Ir1 . . 127.8(7) ?
N5 C22 N6 . . 104.1(8) ?
N6 C22 Ir1 . . 127.8(7) ?
C24 C23 H23 . . 126.2 ?
C24 C23 N6 . . 107.5(10) ?
N6 C23 H23 . . 126.2 ?
C23 C24 H24 . . 127.0 ?
C23 C24 N5 . . 105.9(10) ?
N5 C24 H24 . . 127.0 ?
C26 C25 C30 . . 123.6(12) ?
C26 C25 N5 . . 120.1(12) ?
C30 C25 N5 . . 116.3(11) ?
C25 C26 C27 . . 116.1(15) ?
C25 C26 C33 . . 121.4(12) ?
C27 C26 C33 . . 122.5(14) ?
C26 C27 H27 . . 118.5 ?
C26 C27 C28 . . 123.0(16) ?
C28 C27 H27 . . 118.5 ?
C27 C28 C32 . . 120(2) ?
C29 C28 C27 . . 118.2(16) ?
C29 C28 C32 . . 122(2) ?
C28 C29 H29 . . 118.8 ?
C28 C29 C30 . . 122.4(17) ?
C30 C29 H29 . . 118.8 ?
C25 C30 C31 . . 122.4(12) ?
C29 C30 C25 . . 116.5(14) ?
C29 C30 C31 . . 121.0(14) ?
C30 C31 H31A . . 109.5 ?
C30 C31 H31B . . 109.5 ?
C30 C31 H31C . . 109.5 ?
H31A C31 H31B . . 109.5 ?
H31A C31 H31C . . 109.5 ?
H31B C31 H31C . . 109.5 ?
C28 C32 H32A . . 109.5 ?
C28 C32 H32B . . 109.5 ?
C28 C32 H32C . . 109.5 ?
H32A C32 H32B . . 109.5 ?
H32A C32 H32C . . 109.5 ?
H32B C32 H32C . . 109.5 ?
C26 C33 H33A . . 109.5 ?
C26 C33 H33B . . 109.5 ?
C26 C33 H33C . . 109.5 ?
H33A C33 H33B . . 109.5 ?
H33A C33 H33C . . 109.5 ?
H33B C33 H33C . . 109.5 ?
C35 C34 C39 . . 122.5(10) ?
C35 C34 N6 . . 118.9(9) ?
C39 C34 N6 . . 118.7(10) ?
C34 C35 C42 . . 119.9(11) ?
C36 C35 C34 . . 118.0(10) ?
C36 C35 C42 . . 122.1(11) ?
C35 C36 H36 . . 119.2 ?
C35 C36 C37 . . 121.6(11) ?
C37 C36 H36 . . 119.2 ?
C36 C37 C38 . . 118.1(11) ?
C36 C37 C41 . . 120.2(12) ?
C38 C37 C41 . . 121.6(11) ?
C37 C38 H38 . . 118.5 ?
C39 C38 C37 . . 123.1(10) ?
C39 C38 H38 . . 118.5 ?
C34 C39 C40 . . 120.7(10) ?
C38 C39 C34 . . 116.5(10) ?
C38 C39 C40 . . 122.8(10) ?
C39 C40 H40A . . 109.5 ?
C39 C40 H40B . . 109.5 ?
C39 C40 H40C . . 109.5 ?
H40A C40 H40B . . 109.5 ?
H40A C40 H40C . . 109.5 ?
H40B C40 H40C . . 109.5 ?
C37 C41 H41A . . 109.5 ?
C37 C41 H41B . . 109.5 ?
C37 C41 H41C . . 109.5 ?
H41A C41 H41B . . 109.5 ?
H41A C41 H41C . . 109.5 ?
H41B C41 H41C . . 109.5 ?
C35 C42 H42A . . 109.5 ?
C35 C42 H42B . . 109.5 ?
C35 C42 H42C . . 109.5 ?
H42A C42 H42B . . 109.5 ?
H42A C42 H42C . . 109.5 ?
H42B C42 H42C . . 109.5 ?
N7 C43 Ir2 . . 127.5(7) ?
N8 C43 Ir2 . . 127.6(6) ?
N8 C43 N7 . . 104.8(8) ?
C45 C44 H44 . . 126.1 ?
C45 C44 N7 . . 107.8(8) ?
N7 C44 H44 . . 126.1 ?
C44 C45 H45 . . 126.8 ?
C44 C45 N8 . . 106.4(8) ?
N8 C45 H45 . . 126.8 ?
C47 C46 N8 . . 118.2(8) ?
C51 C46 C47 . . 122.2(9) ?
C51 C46 N8 . . 119.6(8) ?
C46 C47 C54 . . 121.2(8) ?
C48 C47 C46 . . 116.9(8) ?
C48 C47 C54 . . 121.9(8) ?
C47 C48 H48 . . 118.5 ?
C49 C48 C47 . . 122.9(9) ?
C49 C48 H48 . . 118.5 ?
C48 C49 C50 . . 117.7(9) ?
C48 C49 C53 . . 120.7(9) ?
C50 C49 C53 . . 121.7(9) ?
C49 C50 H50 . . 118.8 ?
C51 C50 C49 . . 122.4(9) ?
C51 C50 H50 . . 118.8 ?
C46 C51 C52 . . 121.9(9) ?
C50 C51 C46 . . 117.6(9) ?
C50 C51 C52 . . 120.5(9) ?
C51 C52 H52A . . 109.5 ?
C51 C52 H52B . . 109.5 ?
C51 C52 H52C . . 109.5 ?
H52A C52 H52B . . 109.5 ?
H52A C52 H52C . . 109.5 ?
H52B C52 H52C . . 109.5 ?
C49 C53 H53A . . 109.5 ?
C49 C53 H53B . . 109.5 ?
C49 C53 H53C . . 109.5 ?
H53A C53 H53B . . 109.5 ?
H53A C53 H53C . . 109.5 ?
H53B C53 H53C . . 109.5 ?
C47 C54 H54A . . 109.5 ?
C47 C54 H54B . . 109.5 ?
C47 C54 H54C . . 109.5 ?
H54A C54 H54B . . 109.5 ?
H54A C54 H54C . . 109.5 ?
H54B C54 H54C . . 109.5 ?
C56 C55 N7 . . 118.5(10) ?
C60 C55 C56 . . 121.5(10) ?
C60 C55 N7 . . 120.0(9) ?
C55 C56 C63 . . 120.5(10) ?
C57 C56 C55 . . 116.8(13) ?
C57 C56 C63 . . 122.6(12) ?
C56 C57 H57 . . 117.9 ?
C56 C57 C58 . . 124.1(13) ?
C58 C57 H57 . . 117.9 ?
C57 C58 C59 . . 117.2(12) ?
C57 C58 C62 . . 120.7(16) ?
C59 C58 C62 . . 122.0(18) ?
C58 C59 H59 . . 118.4 ?
C60 C59 C58 . . 123.2(14) ?
C60 C59 H59 . . 118.4 ?
C55 C60 C61 . . 120.7(9) ?
C59 C60 C55 . . 117.2(11) ?
C59 C60 C61 . . 122.0(11) ?
C60 C61 H61A . . 109.5 ?
C60 C61 H61B . . 109.5 ?
C60 C61 H61C . . 109.5 ?
H61A C61 H61B . . 109.5 ?
H61A C61 H61C . . 109.5 ?
H61B C61 H61C . . 109.5 ?
C58 C62 H62A . . 109.5 ?
C58 C62 H62B . . 109.5 ?
C58 C62 H62C . . 109.5 ?
H62A C62 H62B . . 109.5 ?
H62A C62 H62C . . 109.5 ?
H62B C62 H62C . . 109.5 ?
C56 C63 H63A . . 109.5 ?
C56 C63 H63B . . 109.5 ?
C56 C63 H63C . . 109.5 ?
H63A C63 H63B . . 109.5 ?
H63A C63 H63C . . 109.5 ?
H63B C63 H63C . . 109.5 ?
C65 C64 H64 . . 118.9 ?
N3 C64 H64 . . 118.9 ?
N3 C64 C65 . . 122.3(11) ?
C64 C65 H65 . . 118.6 ?
N4 C65 C64 . . 122.8(12) ?
N4 C65 H65 . . 118.6 ?
C67 C66 H66 . . 118.3 ?
N4 C66 H66 . . 118.3 ?
N4 C66 C67 . . 123.4(14) ?
C66 C67 H67 . . 119.8 ?
C66 C67 N3 . . 120.5(13) ?
N3 C67 H67 . . 119.8 ?
C69 C68 H68 . . 119.1 ?
N9 C68 H68 . . 119.1 ?
N9 C68 C69 . . 121.9(8) ?
C68 C69 H69 . . 119.3 ?
N9 C69 C68 2_756 . 121.5(9) ?
N9 C69 H69 2_756 . 119.3 ?
Cu2 Cl3 Cu5 . . 70.64(8) ?
Cu1 Cl4 Cu6 . . 72.15(8) ?
Cl4 Cu1 Cu3 . . 106.82(8) ?
Cl4 Cu1 Cu4 . . 108.26(9) ?
Cl4 Cu1 Cu6 . . 55.94(7) ?
Cl4 Cu1 Ir1 . . 165.57(9) ?
Cu4 Cu1 Cu3 . . 53.52(5) ?
Cu6 Cu1 Cu3 . . 57.31(5) ?
Cu6 Cu1 Cu4 . . 59.00(5) ?
Ir1 Cu1 Cu3 . . 58.81(4) ?
Ir1 Cu1 Cu4 . . 63.14(4) ?
Ir1 Cu1 Cu6 . . 110.59(6) ?
Cl3 Cu2 Cu3 . . 111.84(9) ?
Cl3 Cu2 Cu4 . . 104.44(9) ?
Cl3 Cu2 Cu5 . . 56.62(7) ?
Cl3 Cu2 Ir1 . . 166.10(9) ?
Cu3 Cu2 Cu4 . . 53.62(5) ?
Cu5 Cu2 Cu3 . . 59.56(5) ?
Cu5 Cu2 Cu4 . . 57.14(5) ?
Ir1 Cu2 Cu3 . . 60.07(4) ?
Ir1 Cu2 Cu4 . . 61.70(4) ?
Ir1 Cu2 Cu5 . . 110.96(6) ?
Cu2 Cu3 Cu1 . . 104.92(6) ?
Cu4 Cu3 Cu1 . . 61.23(5) ?
Cu4 Cu3 Cu2 . . 65.02(5) ?
Cu4 Cu3 Cu5 . . 60.49(5) ?
Cu4 Cu3 Cu6 . . 62.01(5) ?
Cu4 Cu3 Ir1 . . 64.79(4) ?
Cu4 Cu3 Ir2 . . 99.09(5) ?
Cu5 Cu3 Cu1 . . 120.76(6) ?
Cu5 Cu3 Cu2 . . 57.80(5) ?
Cu6 Cu3 Cu1 . . 57.76(5) ?
Cu6 Cu3 Cu2 . . 125.79(6) ?
Cu6 Cu3 Cu5 . . 86.14(5) ?
Cu6 Cu3 Ir1 . . 107.61(5) ?
Ir1 Cu3 Cu1 . . 55.07(4) ?
Ir1 Cu3 Cu2 . . 56.53(4) ?
Ir1 Cu3 Cu5 . . 106.43(5) ?
Ir2 Cu3 Cu1 . . 119.07(6) ?
Ir2 Cu3 Cu2 . . 117.60(6) ?
Ir2 Cu3 Cu5 . . 62.14(4) ?
Ir2 Cu3 Cu6 . . 62.20(4) ?
Ir2 Cu3 Ir1 . . 163.87(6) ?
Cu1 Cu4 Cu2 . . 105.15(6) ?
Cu1 Cu4 Ir1 . . 54.99(4) ?
Cu3 Cu4 Cu1 . . 65.24(5) ?
Cu3 Cu4 Cu2 . . 61.36(5) ?
Cu3 Cu4 Cu5 . . 62.53(5) ?
Cu3 Cu4 Cu6 . . 61.29(5) ?
Cu3 Cu4 Ir1 . . 60.09(4) ?
Cu3 Cu4 Ir3 . . 97.57(5) ?
Cu5 Cu4 Cu1 . . 126.68(6) ?
Cu5 Cu4 Cu2 . . 57.19(5) ?
Cu5 Cu4 Cu6 . . 86.80(5) ?
Cu5 Cu4 Ir1 . . 104.55(5) ?
Cu5 Cu4 Ir3 . . 61.23(4) ?
Cu6 Cu4 Cu1 . . 58.82(5) ?
Cu6 Cu4 Cu2 . . 121.51(6) ?
Cu6 Cu4 Ir1 . . 103.79(5) ?
Cu6 Cu4 Ir3 . . 60.57(4) ?
Ir1 Cu4 Cu2 . . 54.28(4) ?
Ir3 Cu4 Cu1 . . 117.58(6) ?
Ir3 Cu4 Cu2 . . 117.81(5) ?
Ir3 Cu4 Ir1 . . 157.65(5) ?
Cl3 Cu5 Cu2 . . 52.74(7) ?
Cl3 Cu5 Cu3 . . 111.15(8) ?
Cl3 Cu5 Cu4 . . 108.49(8) ?
Cl3 Cu5 Cu7 . . 124.87(9) ?
Cl3 Cu5 Ir2 . . 143.50(9) ?
Cl3 Cu5 Ir3 . . 141.38(9) ?
Cu2 Cu5 Cu3 . . 62.64(5) ?
Cu2 Cu5 Ir2 . . 117.95(6) ?
Cu2 Cu5 Ir3 . . 125.23(6) ?
Cu3 Cu5 Ir2 . . 57.65(4) ?
Cu3 Cu5 Ir3 . . 93.50(5) ?
Cu4 Cu5 Cu2 . . 65.67(5) ?
Cu4 Cu5 Cu3 . . 56.98(5) ?
Cu4 Cu5 Ir2 . . 93.78(5) ?
Cu4 Cu5 Ir3 . . 60.27(4) ?
Cu7 Cu5 Cu2 . . 173.38(7) ?
Cu7 Cu5 Cu3 . . 116.42(6) ?
Cu7 Cu5 Cu4 . . 119.86(6) ?
Cu7 Cu5 Ir2 . . 59.59(4) ?
Cu7 Cu5 Ir3 . . 60.91(4) ?
Ir3 Cu5 Ir2 . . 74.79(3) ?
Cl4 Cu6 Cu1 . . 51.90(7) ?
Cl4 Cu6 Cu3 . . 110.10(8) ?
Cl4 Cu6 Cu4 . . 107.57(8) ?
Cl4 Cu6 Cu10 . . 125.49(9) ?
Cl4 Cu6 Ir2 . . 144.79(8) ?
Cl4 Cu6 Ir3 . . 140.09(8) ?
Cu1 Cu6 Cu4 . . 62.18(5) ?
Cu1 Cu6 Ir2 . . 122.02(6) ?
Cu1 Cu6 Ir3 . . 120.01(6) ?
Cu3 Cu6 Cu1 . . 64.93(5) ?
Cu3 Cu6 Cu4 . . 56.70(5) ?
Cu3 Cu6 Ir2 . . 58.02(4) ?
Cu3 Cu6 Ir3 . . 94.07(5) ?
Cu4 Cu6 Ir2 . . 92.94(5) ?
Cu4 Cu6 Ir3 . . 59.74(4) ?
Cu10 Cu6 Cu1 . . 177.38(7) ?
Cu10 Cu6 Cu3 . . 117.42(6) ?
Cu10 Cu6 Cu4 . . 119.86(6) ?
Cu10 Cu6 Ir2 . . 60.09(4) ?
Cu10 Cu6 Ir3 . . 61.55(4) ?
Ir3 Cu6 Ir2 . . 74.99(3) ?
Cu5 Cu7 Cu8 . . 120.17(6) ?
Cu5 Cu7 Cu9 . . 119.11(6) ?
Cu5 Cu7 Cu10 . . 97.15(5) ?
Cu5 Cu7 Ir2 . . 62.60(4) ?
Cu5 Cu7 Ir3 . . 61.39(4) ?
Cu8 Cu7 Cu10 . . 54.58(5) ?
Cu8 Cu7 Ir2 . . 58.16(4) ?
Cu8 Cu7 Ir3 . . 109.79(6) ?
Cu9 Cu7 Cu8 . . 87.55(6) ?
Cu9 Cu7 Cu10 . . 54.01(5) ?
Cu9 Cu7 Ir2 . . 108.44(6) ?
Cu9 Cu7 Ir3 . . 58.23(4) ?
Ir2 Cu7 Cu10 . . 55.01(3) ?
Ir2 Cu7 Ir3 . . 76.28(3) ?
Ir3 Cu7 Cu10 . . 55.81(3) ?
N3 Cu7 Cu5 . . 111.3(3) ?
N3 Cu7 Cu8 . . 112.0(3) ?
N3 Cu7 Cu9 . . 103.8(3) ?
N3 Cu7 Cu10 . . 150.8(3) ?
N3 Cu7 Ir2 . . 145.4(3) ?
N3 Cu7 Ir3 . . 133.3(3) ?
Cl1 Cu8 Cu7 . . 127.85(11) ?
Cl1 Cu8 Cu10 . . 122.14(11) ?
Cl1 Cu8 Ir2 . . 170.41(11) ?
Cu7 Cu8 Cu10 . . 71.40(5) ?
Ir2 Cu8 Cu7 . . 61.15(4) ?
Ir2 Cu8 Cu10 . . 61.65(4) ?
Cl2 Cu9 Cu7 . . 118.91(10) ?
Cl2 Cu9 Cu10 . . 118.20(10) ?
Cl2 Cu9 Ir3 . . 177.99(10) ?
Cu7 Cu9 Cu10 . . 72.54(5) ?
Ir3 Cu9 Cu7 . . 62.56(4) ?
Ir3 Cu9 Cu10 . . 63.31(4) ?
Cu6 Cu10 Cu7 . . 94.99(5) ?
Cu6 Cu10 Cu8 . . 118.77(6) ?
Cu6 Cu10 Ir2 . . 61.58(4) ?
Cu6 Cu10 Ir3 . . 60.43(4) ?
Cu8 Cu10 Cu7 . . 54.02(5) ?
Cu8 Cu10 Ir2 . . 57.59(4) ?
Cu8 Cu10 Ir3 . . 108.06(5) ?
Cu9 Cu10 Cu6 . . 117.58(6) ?
Cu9 Cu10 Cu7 . . 53.45(5) ?
Cu9 Cu10 Cu8 . . 86.77(6) ?
Cu9 Cu10 Ir2 . . 107.00(5) ?
Cu9 Cu10 Ir3 . . 57.52(4) ?
Ir2 Cu10 Cu7 . . 54.13(3) ?
Ir2 Cu10 Ir3 . . 75.14(3) ?
Ir3 Cu10 Cu7 . . 54.62(3) ?
N9 Cu10 Cu6 . . 123.1(2) ?
N9 Cu10 Cu7 . . 141.8(2) ?
N9 Cu10 Cu8 . . 102.9(2) ?
N9 Cu10 Cu9 . . 100.7(2) ?
N9 Cu10 Ir2 . . 144.2(2) ?
N9 Cu10 Ir3 . . 140.1(2) ?
C22 Ir1 Cu1 . . 122.8(3) ?
C22 Ir1 Cu2 . . 101.9(3) ?
C22 Ir1 Cu3 . . 164.6(3) ?
C22 Ir1 Cu4 . . 115.7(3) ?
Cu1 Ir1 Cu2 . . 120.28(5) ?
Cu1 Ir1 Cu3 . . 66.12(4) ?
Cu1 Ir1 Cu4 . . 61.87(4) ?
Cu2 Ir1 Cu3 . . 63.40(4) ?
Cu2 Ir1 Cu4 . . 64.01(4) ?
Cu3 Ir1 Cu4 . . 55.12(4) ?
C43 Ir2 Cu3 . . 92.8(2) ?
C43 Ir2 Cu5 . . 124.8(3) ?
C43 Ir2 Cu6 . . 125.2(2) ?
C43 Ir2 Cu7 . . 130.7(2) ?
C43 Ir2 Cu8 . . 89.9(2) ?
C43 Ir2 Cu10 . . 130.5(3) ?
Cu3 Ir2 Cu5 . . 60.21(4) ?
Cu3 Ir2 Cu6 . . 59.78(4) ?
Cu3 Ir2 Cu7 . . 117.17(4) ?
Cu3 Ir2 Cu10 . . 117.42(4) ?
Cu6 Ir2 Cu5 . . 83.94(4) ?
Cu7 Ir2 Cu5 . . 57.80(4) ?
Cu7 Ir2 Cu6 . . 103.93(4) ?
Cu7 Ir2 Cu10 . . 70.86(4) ?
Cu8 Ir2 Cu3 . . 177.35(4) ?
Cu8 Ir2 Cu5 . . 117.92(4) ?
Cu8 Ir2 Cu6 . . 118.69(4) ?
Cu8 Ir2 Cu7 . . 60.68(4) ?
Cu8 Ir2 Cu10 . . 60.76(4) ?
Cu10 Ir2 Cu5 . . 104.60(4) ?
Cu10 Ir2 Cu6 . . 58.33(4) ?
C1 Ir3 Cu4 . . 98.4(3) ?
C1 Ir3 Cu5 . . 126.9(3) ?
C1 Ir3 Cu6 . . 126.7(3) ?
C1 Ir3 Cu7 . . 129.2(3) ?
C1 Ir3 Cu9 . . 88.4(3) ?
C1 Ir3 Cu10 . . 128.4(3) ?
Cu4 Ir3 Cu5 . . 58.50(4) ?
Cu4 Ir3 Cu6 . . 59.69(4) ?
Cu4 Ir3 Cu7 . . 115.00(4) ?
Cu4 Ir3 Cu10 . . 116.38(4) ?
Cu5 Ir3 Cu10 . . 104.05(4) ?
Cu6 Ir3 Cu5 . . 84.87(4) ?
Cu6 Ir3 Cu10 . . 58.02(4) ?
Cu7 Ir3 Cu5 . . 57.70(4) ?
Cu7 Ir3 Cu6 . . 103.47(4) ?
Cu7 Ir3 Cu10 . . 69.58(4) ?
Cu9 Ir3 Cu4 . . 173.20(4) ?
Cu9 Ir3 Cu5 . . 116.43(4) ?
Cu9 Ir3 Cu6 . . 116.80(4) ?
Cu9 Ir3 Cu7 . . 59.21(4) ?
Cu9 Ir3 Cu10 . . 59.17(4) ?
C1 N1 C3 . . 110.4(9) ?
C1 N1 C4 . . 127.0(8) ?
C3 N1 C4 . . 122.6(9) ?
C1 N2 C2 . . 108.4(8) ?
C1 N2 C13 . . 127.5(8) ?
C2 N2 C13 . . 123.8(8) ?
C64 N3 C67 . . 114.9(10) ?
C64 N3 Cu7 . . 117.9(7) ?
C67 N3 Cu7 . . 124.4(8) ?
C65 N4 C66 . . 115.2(11) ?
C22 N5 C24 . . 111.0(9) ?
C22 N5 C25 . . 126.6(8) ?
C24 N5 C25 . . 122.2(9) ?
C22 N6 C23 . . 111.3(9) ?
C22 N6 C34 . . 125.3(8) ?
C23 N6 C34 . . 123.2(9) ?
C43 N7 C44 . . 110.1(8) ?
C43 N7 C55 . . 126.4(8) ?
C44 N7 C55 . . 123.5(8) ?
C43 N8 C45 . . 111.0(8) ?
C43 N8 C46 . . 124.5(7) ?
C45 N8 C46 . . 124.4(7) ?
C68 N9 C69 . 2_756 116.6(8) ?
C68 N9 Cu10 . . 120.5(6) ?
C69 N9 Cu10 2_756 . 122.8(6) ?
C70 O1 H1A . . 109.5 ?
C72 O1 H1B . . 109.5 ?
H71A C71 H71B . . 109.5 ?
H71A C71 H71C . . 109.5 ?
H71B C71 H71C . . 109.5 ?
O2 C71 H71A . . 109.5 ?
O2 C71 H71B . . 109.5 ?
O2 C71 H71C . . 109.5 ?
C71 O2 H2A . . 109.5 ?
O1 C70 H70A . . 109.5 ?
O1 C70 H70B . . 109.5 ?
O1 C70 H70C . . 109.5 ?
H70A C70 H70B . . 109.5 ?
H70A C70 H70C . . 109.5 ?
H70B C70 H70C . . 109.5 ?
O1 C72 H72A . . 109.5 ?
O1 C72 H72B . . 109.5 ?
O1 C72 H72C . . 109.5 ?
H72A C72 H72B . . 109.5 ?
H72A C72 H72C . . 109.5 ?
H72B C72 H72C . . 109.5 ?

loop_
_geom_bond_atom_site_label_1
_geom_bond_atom_site_label_2
_geom_bond_site_symmetry_2
_geom_bond_distance
_geom_bond_publ_flag
C1 Ir3 . 2.032(9) ?
C1 N1 . 1.345(13) ?
C1 N2 . 1.381(12) ?
C2 H2 . 0.9500 ?
C2 C3 . 1.311(16) ?
C2 N2 . 1.414(13) ?
C3 H3 . 0.9500 ?
C3 N1 . 1.391(13) ?
C4 C5 . 1.396(15) ?
C4 C9 . 1.371(17) ?
C4 N1 . 1.439(14) ?
C5 C6 . 1.386(18) ?
C5 C12 . 1.484(17) ?
C6 H6 . 0.9500 ?
C6 C7 . 1.39(2) ?
C7 C8 . 1.369(19) ?
C7 C11 . 1.531(19) ?
C8 H8 . 0.9500 ?
C8 C9 . 1.379(17) ?
C9 C10 . 1.529(15) ?
C10 H10A . 0.9800 ?
C10 H10B . 0.9800 ?
C10 H10C . 0.9800 ?
C11 H11A . 0.9800 ?
C11 H11B . 0.9800 ?
C11 H11C . 0.9800 ?
C12 H12A . 0.9800 ?
C12 H12B . 0.9800 ?
C12 H12C . 0.9800 ?
C13 C14 . 1.395(14) ?
C13 C18 . 1.389(14) ?
C13 N2 . 1.418(13) ?
C14 C15 . 1.374(16) ?
C14 C21 . 1.509(14) ?
C15 H15 . 0.9500 ?
C15 C16 . 1.377(16) ?
C16 C17 . 1.371(14) ?
C16 C20 . 1.524(16) ?
C17 H17 . 0.9500 ?
C17 C18 . 1.414(14) ?
C18 C19 . 1.500(13) ?
C19 H19A . 0.9800 ?
C19 H19B . 0.9800 ?
C19 H19C . 0.9800 ?
C20 H20A . 0.9800 ?
C20 H20B . 0.9800 ?
C20 H20C . 0.9800 ?
C21 H21A . 0.9800 ?
C21 H21B . 0.9800 ?
C21 H21C . 0.9800 ?
C22 Ir1 . 2.054(8) ?
C22 N5 . 1.350(13) ?
C22 N6 . 1.366(12) ?
C23 H23 . 0.9500 ?
C23 C24 . 1.338(18) ?
C23 N6 . 1.377(14) ?
C24 H24 . 0.9500 ?
C24 N5 . 1.413(14) ?
C25 C26 . 1.370(18) ?
C25 C30 . 1.429(19) ?
C25 N5 . 1.449(15) ?
C26 C27 . 1.39(2) ?
C26 C33 . 1.49(2) ?
C27 H27 . 0.9500 ?
C27 C28 . 1.41(3) ?
C28 C29 . 1.36(3) ?
C28 C32 . 1.53(2) ?
C29 H29 . 0.9500 ?
C29 C30 . 1.39(2) ?
C30 C31 . 1.49(2) ?
C31 H31A . 0.9800 ?
C31 H31B . 0.9800 ?
C31 H31C . 0.9800 ?
C32 H32A . 0.9800 ?
C32 H32B . 0.9800 ?
C32 H32C . 0.9800 ?
C33 H33A . 0.9800 ?
C33 H33B . 0.9800 ?
C33 H33C . 0.9800 ?
C34 C35 . 1.393(16) ?
C34 C39 . 1.413(14) ?
C34 N6 . 1.440(14) ?
C35 C36 . 1.384(17) ?
C35 C42 . 1.513(15) ?
C36 H36 . 0.9500 ?
C36 C37 . 1.387(16) ?
C37 C38 . 1.400(17) ?
C37 C41 . 1.499(18) ?
C38 H38 . 0.9500 ?
C38 C39 . 1.368(16) ?
C39 C40 . 1.517(16) ?
C40 H40A . 0.9800 ?
C40 H40B . 0.9800 ?
C40 H40C . 0.9800 ?
C41 H41A . 0.9800 ?
C41 H41B . 0.9800 ?
C41 H41C . 0.9800 ?
C42 H42A . 0.9800 ?
C42 H42B . 0.9800 ?
C42 H42C . 0.9800 ?
C43 Ir2 . 2.022(9) ?
C43 N7 . 1.372(11) ?
C43 N8 . 1.363(12) ?
C44 H44 . 0.9500 ?
C44 C45 . 1.340(14) ?
C44 N7 . 1.408(12) ?
C45 H45 . 0.9500 ?
C45 N8 . 1.412(11) ?
C46 C47 . 1.401(12) ?
C46 C51 . 1.389(13) ?
C46 N8 . 1.446(12) ?
C47 C48 . 1.382(13) ?
C47 C54 . 1.495(12) ?
C48 H48 . 0.9500 ?
C48 C49 . 1.382(13) ?
C49 C50 . 1.387(14) ?
C49 C53 . 1.506(14) ?
C50 H50 . 0.9500 ?
C50 C51 . 1.382(14) ?
C51 C52 . 1.509(13) ?
C52 H52A . 0.9800 ?
C52 H52B . 0.9800 ?
C52 H52C . 0.9800 ?
C53 H53A . 0.9800 ?
C53 H53B . 0.9800 ?
C53 H53C . 0.9800 ?
C54 H54A . 0.9800 ?
C54 H54B . 0.9800 ?
C54 H54C . 0.9800 ?
C55 C56 . 1.416(15) ?
C55 C60 . 1.399(16) ?
C55 N7 . 1.424(13) ?
C56 C57 . 1.363(19) ?
C56 C63 . 1.523(19) ?
C57 H57 . 0.9500 ?
C57 C58 . 1.37(2) ?
C58 C59 . 1.38(2) ?
C58 C62 . 1.523(18) ?
C59 H59 . 0.9500 ?
C59 C60 . 1.377(16) ?
C60 C61 . 1.491(16) ?
C61 H61A . 0.9800 ?
C61 H61B . 0.9800 ?
C61 H61C . 0.9800 ?
C62 H62A . 0.9800 ?
C62 H62B . 0.9800 ?
C62 H62C . 0.9800 ?
C63 H63A . 0.9800 ?
C63 H63B . 0.9800 ?
C63 H63C . 0.9800 ?
C64 H64 . 0.9500 ?
C64 C65 . 1.366(16) ?
C64 N3 . 1.316(15) ?
C65 H65 . 0.9500 ?
C65 N4 . 1.309(17) ?
C66 H66 . 0.9500 ?
C66 C67 . 1.350(19) ?
C66 N4 . 1.328(19) ?
C67 H67 . 0.9500 ?
C67 N3 . 1.370(15) ?
C68 H68 . 0.9500 ?
C68 C69 . 1.384(13) ?
C68 N9 . 1.337(12) ?
C69 H69 . 0.9500 ?
C69 N9 2_756 1.345(12) ?
Cl1 Cu8 . 2.127(3) ?
Cl2 Cu9 . 2.129(3) ?
Cl3 Cu2 . 2.183(3) ?
Cl3 Cu5 . 2.290(3) ?
Cl4 Cu1 . 2.172(3) ?
Cl4 Cu6 . 2.287(3) ?
Cu1 Cu3 . 2.8138(19) ?
Cu1 Cu4 . 2.716(2) ?
Cu1 Cu6 . 2.6274(18) ?
Cu1 Ir1 . 2.5227(15) ?
Cu2 Cu3 . 2.716(2) ?
Cu2 Cu4 . 2.8052(19) ?
Cu2 Cu5 . 2.5877(18) ?
Cu2 Ir1 . 2.5338(15) ?
Cu3 Cu4 . 2.4916(18) ?
Cu3 Cu5 . 2.6364(18) ?
Cu3 Cu6 . 2.6145(18) ?
Cu3 Ir1 . 2.6325(13) ?
Cu3 Ir2 . 2.5665(13) ?
Cu4 Cu5 . 2.5860(18) ?
Cu4 Cu6 . 2.6325(18) ?
Cu4 Ir1 . 2.7478(13) ?
Cu4 Ir3 . 2.6337(13) ?
Cu5 Cu7 . 2.5597(18) ?
Cu5 Ir2 . 2.6856(13) ?
Cu5 Ir3 . 2.6585(13) ?
Cu6 Cu10 . 2.5899(17) ?
Cu6 Ir2 . 2.6763(12) ?
Cu6 Ir3 . 2.6559(13) ?
Cu7 Cu8 . 2.5971(19) ?
Cu7 Cu9 . 2.5615(19) ?
Cu7 Cu10 . 3.0417(18) ?
Cu7 Ir2 . 2.6089(13) ?
Cu7 Ir3 . 2.6462(13) ?
Cu7 N3 . 1.992(8) ?
Cu8 Cu10 . 2.6155(18) ?
Cu8 Ir2 . 2.5304(13) ?
Cu9 Cu10 . 2.5802(18) ?
Cu9 Ir3 . 2.5350(13) ?
Cu10 Ir2 . 2.6378(13) ?
Cu10 Ir3 . 2.6847(13) ?
Cu10 N9 . 2.014(7) ?
O1 H1A . 0.8400 ?
O1 H1B . 0.8400 ?
O1 C70 . 1.45(3) ?
O1 C72 . 1.48(5) ?
C71 H71A . 0.9800 ?
C71 H71B . 0.9800 ?
C71 H71C . 0.9800 ?
C71 O2 . 1.40(3) ?
O2 H2A . 0.8400 ?
C70 H70A . 0.9800 ?
C70 H70B . 0.9800 ?
C70 H70C . 0.9800 ?
C72 H72A . 0.9800 ?
C72 H72B . 0.9800 ?
C72 H72C . 0.9800 ?

loop_
_geom_hbond_atom_site_label_D
_geom_hbond_atom_site_label_H
_geom_hbond_atom_site_label_A
_geom_hbond_site_symmetry_A
_geom_hbond_distance_DH
_geom_hbond_distance_HA
_geom_hbond_distance_DA
_geom_hbond_angle_DHA
_geom_hbond_publ_flag
O2 H2A O1 . 0.84 1.87 2.62(2) 148.3 yes

loop_
_geom_torsion_atom_site_label_1
_geom_torsion_atom_site_label_2
_geom_torsion_atom_site_label_3
_geom_torsion_atom_site_label_4
_geom_torsion_site_symmetry_1
_geom_torsion_site_symmetry_2
_geom_torsion_site_symmetry_3
_geom_torsion_site_symmetry_4
_geom_torsion
_geom_torsion_publ_flag
C2 C3 N1 C1 . . . . -1.4(13) ?
C2 C3 N1 C4 . . . . 179.6(10) ?
C3 C2 N2 C1 . . . . 0.0(12) ?
C3 C2 N2 C13 . . . . 174.9(9) ?
C4 C5 C6 C7 . . . . -3.0(18) ?
C5 C4 C9 C8 . . . . 2.0(17) ?
C5 C4 C9 C10 . . . . -177.3(10) ?
C5 C4 N1 C1 . . . . -86.3(13) ?
C5 C4 N1 C3 . . . . 92.5(12) ?
C5 C6 C7 C8 . . . . 5(2) ?
C5 C6 C7 C11 . . . . -176.8(15) ?
C6 C7 C8 C9 . . . . -4(2) ?
C7 C8 C9 C4 . . . . 0.4(19) ?
C7 C8 C9 C10 . . . . 179.7(12) ?
C9 C4 C5 C6 . . . . -0.7(16) ?
C9 C4 C5 C12 . . . . 176.5(11) ?
C9 C4 N1 C1 . . . . 95.7(13) ?
C9 C4 N1 C3 . . . . -85.5(13) ?
C11 C7 C8 C9 . . . . 178.2(15) ?
C12 C5 C6 C7 . . . . 179.8(12) ?
C13 C14 C15 C16 . . . . -0.3(14) ?
C14 C13 C18 C17 . . . . -1.7(13) ?
C14 C13 C18 C19 . . . . -179.5(8) ?
C14 C13 N2 C1 . . . . 85.1(12) ?
C14 C13 N2 C2 . . . . -88.8(11) ?
C14 C15 C16 C17 . . . . -0.9(15) ?
C14 C15 C16 C20 . . . . 176.6(10) ?
C15 C16 C17 C18 . . . . 0.9(14) ?
C16 C17 C18 C13 . . . . 0.4(13) ?
C16 C17 C18 C19 . . . . 178.3(9) ?
C18 C13 C14 C15 . . . . 1.7(13) ?
C18 C13 C14 C21 . . . . 178.7(8) ?
C18 C13 N2 C1 . . . . -93.6(11) ?
C18 C13 N2 C2 . . . . 92.5(11) ?
C20 C16 C17 C18 . . . . -176.6(9) ?
C21 C14 C15 C16 . . . . -177.4(9) ?
C23 C24 N5 C22 . . . . -1.3(14) ?
C23 C24 N5 C25 . . . . -177.1(11) ?
C24 C23 N6 C22 . . . . -1.1(13) ?
C24 C23 N6 C34 . . . . 174.9(10) ?
C25 C26 C27 C28 . . . . 1(2) ?
C26 C25 C30 C29 . . . . 3.0(18) ?
C26 C25 C30 C31 . . . . 179.6(12) ?
C26 C25 N5 C22 . . . . -85.4(14) ?
C26 C25 N5 C24 . . . . 89.7(14) ?
C26 C27 C28 C29 . . . . 1(2) ?
C26 C27 C28 C32 . . . . -177.0(14) ?
C27 C28 C29 C30 . . . . -2(2) ?
C28 C29 C30 C25 . . . . 0(2) ?
C28 C29 C30 C31 . . . . -177.1(14) ?
C30 C25 C26 C27 . . . . -3.3(18) ?
C30 C25 C26 C33 . . . . 178.2(12) ?
C30 C25 N5 C22 . . . . 93.7(13) ?
C30 C25 N5 C24 . . . . -91.2(13) ?
C32 C28 C29 C30 . . . . 176.6(15) ?
C33 C26 C27 C28 . . . . 179.6(14) ?
C34 C35 C36 C37 . . . . 0.1(15) ?
C35 C34 C39 C38 . . . . -3.9(14) ?
C35 C34 C39 C40 . . . . 176.9(9) ?
C35 C34 N6 C22 . . . . 86.5(12) ?
C35 C34 N6 C23 . . . . -88.9(13) ?
C35 C36 C37 C38 . . . . -3.0(15) ?
C35 C36 C37 C41 . . . . 176.2(10) ?
C36 C37 C38 C39 . . . . 2.5(15) ?
C37 C38 C39 C34 . . . . 0.8(14) ?
C37 C38 C39 C40 . . . . -180.0(9) ?
C39 C34 C35 C36 . . . . 3.4(15) ?
C39 C34 C35 C42 . . . . -178.8(9) ?
C39 C34 N6 C22 . . . . -93.8(12) ?
C39 C34 N6 C23 . . . . 90.8(12) ?
C41 C37 C38 C39 . . . . -176.6(10) ?
C42 C35 C36 C37 . . . . -177.6(10) ?
C44 C45 N8 C43 . . . . -0.6(10) ?
C44 C45 N8 C46 . . . . -178.2(8) ?
C45 C44 N7 C43 . . . . 1.1(10) ?
C45 C44 N7 C55 . . . . 178.9(9) ?
C46 C47 C48 C49 . . . . -0.1(13) ?
C47 C46 C51 C50 . . . . 6.6(13) ?
C47 C46 C51 C52 . . . . -175.1(8) ?
C47 C46 N8 C43 . . . . -93.9(10) ?
C47 C46 N8 C45 . . . . 83.4(10) ?
C47 C48 C49 C50 . . . . 3.8(14) ?
C47 C48 C49 C53 . . . . -175.6(9) ?
C48 C49 C50 C51 . . . . -2.4(14) ?
C49 C50 C51 C46 . . . . -2.6(14) ?
C49 C50 C51 C52 . . . . 179.1(9) ?
C51 C46 C47 C48 . . . . -5.3(13) ?
C51 C46 C47 C54 . . . . 176.8(8) ?
C51 C46 N8 C43 . . . . 85.6(11) ?
C51 C46 N8 C45 . . . . -97.1(10) ?
C53 C49 C50 C51 . . . . 177.0(9) ?
C54 C47 C48 C49 . . . . 177.8(8) ?
C55 C56 C57 C58 . . . . -1.8(17) ?
C56 C55 C60 C59 . . . . -0.3(14) ?
C56 C55 C60 C61 . . . . -176.9(9) ?
C56 C55 N7 C43 . . . . -89.4(11) ?
C56 C55 N7 C44 . . . . 93.1(11) ?
C56 C57 C58 C59 . . . . 4(2) ?
C56 C57 C58 C62 . . . . -178.1(12) ?
C57 C58 C59 C60 . . . . -3.9(19) ?
C58 C59 C60 C55 . . . . 2.3(17) ?
C58 C59 C60 C61 . . . . 178.9(11) ?
C60 C55 C56 C57 . . . . 0.0(14) ?
C60 C55 C56 C63 . . . . 176.0(9) ?
C60 C55 N7 C43 . . . . 90.0(12) ?
C60 C55 N7 C44 . . . . -87.5(11) ?
C62 C58 C59 C60 . . . . 177.8(12) ?
C63 C56 C57 C58 . . . . -177.7(12) ?
C64 C65 N4 C66 . . . . 5(3) ?
C65 C64 N3 C67 . . . . -9(2) ?
C65 C64 N3 Cu7 . . . . -170.7(12) ?
C66 C67 N3 C64 . . . . 11(2) ?
C66 C67 N3 Cu7 . . . . 171.4(14) ?
C67 C66 N4 C65 . . . . -3(3) ?
C69 C68 N9 C69 . . . 2_756 -1.0(14) ?
C69 C68 N9 Cu10 . . . . 176.7(7) ?
Ir1 C22 N5 C24 . . . . -173.9(8) ?
Ir1 C22 N5 C25 . . . . 1.6(16) ?
Ir1 C22 N6 C23 . . . . 174.8(8) ?
Ir1 C22 N6 C34 . . . . -1.1(14) ?
Ir2 C43 N7 C44 . . . . 175.2(6) ?
Ir2 C43 N7 C55 . . . . -2.5(13) ?
Ir2 C43 N8 C45 . . . . -175.4(6) ?
Ir2 C43 N8 C46 . . . . 2.2(12) ?
Ir3 C1 N1 C3 . . . . 179.5(7) ?
Ir3 C1 N1 C4 . . . . -1.6(15) ?
Ir3 C1 N2 C2 . . . . -179.1(7) ?
Ir3 C1 N2 C13 . . . . 6.2(13) ?
N1 C1 N2 C2 . . . . -0.8(10) ?
N1 C1 N2 C13 . . . . -175.5(9) ?
N1 C4 C5 C6 . . . . -178.6(10) ?
N1 C4 C5 C12 . . . . -1.4(15) ?
N1 C4 C9 C8 . . . . 179.8(10) ?
N1 C4 C9 C10 . . . . 0.5(15) ?
N2 C1 N1 C3 . . . . 1.4(11) ?
N2 C1 N1 C4 . . . . -179.7(9) ?
N2 C2 C3 N1 . . . . 0.9(13) ?
N2 C13 C14 C15 . . . . -177.0(8) ?
N2 C13 C14 C21 . . . . 0.0(13) ?
N2 C13 C18 C17 . . . . 176.9(8) ?
N2 C13 C18 C19 . . . . -0.9(13) ?
N3 C64 C65 N4 . . . . 1(3) ?
N4 C66 C67 N3 . . . . -5(3) ?
N5 C22 N6 C23 . . . . 0.3(11) ?
N5 C22 N6 C34 . . . . -175.6(9) ?
N5 C25 C26 C27 . . . . 175.8(11) ?
N5 C25 C26 C33 . . . . -2.7(17) ?
N5 C25 C30 C29 . . . . -176.1(10) ?
N5 C25 C30 C31 . . . . 0.5(17) ?
N6 C22 N5 C24 . . . . 0.6(11) ?
N6 C22 N5 C25 . . . . 176.2(10) ?
N6 C23 C24 N5 . . . . 1.4(14) ?
N6 C34 C35 C36 . . . . -176.9(9) ?
N6 C34 C35 C42 . . . . 0.9(14) ?
N6 C34 C39 C38 . . . . 176.5(8) ?
N6 C34 C39 C40 . . . . -2.8(13) ?
N7 C43 N8 C45 . . . . 1.2(9) ?
N7 C43 N8 C46 . . . . 178.8(7) ?
N7 C44 C45 N8 . . . . -0.3(10) ?
N7 C55 C56 C57 . . . . 179.4(9) ?
N7 C55 C56 C63 . . . . -4.6(13) ?
N7 C55 C60 C59 . . . . -179.7(9) ?
N7 C55 C60 C61 . . . . 3.7(14) ?
N8 C43 N7 C44 . . . . -1.4(9) ?
N8 C43 N7 C55 . . . . -179.2(8) ?
N8 C46 C47 C48 . . . . 174.2(7) ?
N8 C46 C47 C54 . . . . -3.7(12) ?
N8 C46 C51 C50 . . . . -172.9(8) ?
N8 C46 C51 C52 . . . . 5.4(13) ?
N9 C68 C69 N9 . . . 2_756 1.0(15) ?
